data_7115118
loop_
_publ_author_name
'Hitchcock, Peter B.'
'Nixon, John F.'
'Sakarya, Nurg\"un'

_publ_section_title
;
 Syntheses of the novel cage compounds P3Se3C3But3 and P3Se4C3But3 and an
 unusual insertion reaction of [PtCl2(PMe3)] into the Se--Se bond of the
 latter to give the six-coordinate Pt(iv) complex [PtCl2(PMe3)P3Se4C3But3]
;
_journal_issue 18
_journal_name_full 'Chemical Communications'
_journal_page_first 1745
_journal_paper_doi 10.1039/b005123n
_journal_year 2000
_chemical_compound_source 'synthesis as described'
_chemical_formula_moiety 'C15 H27 P3 Se3'
_chemical_formula_structural 'C15 H27 P3 Se3'
_chemical_formula_sum 'C15 H27 P3 Se3'
_chemical_formula_weight 537.16
_chemical_name_common '[(CtBu)3P3Se3]'
_chemical_name_systematic
;
?
;
_space_group_IT_number 14
_symmetry_cell_setting monoclinic
_symmetry_Int_Tables_number 14
_symmetry_space_group_name_Hall '-P 2yn'
_symmetry_space_group_name_H-M 'P 1 21/n 1'
_atom_sites_solution_hydrogens geom
_atom_sites_solution_primary direct
_atom_sites_solution_secondary difmap
_audit_conform_dict_location ftp://ftp.iucr.org/cifdics/cif_core_2.1beta5.dic
_audit_conform_dict_name cif_core.dic
_audit_conform_dict_version 2.1beta5
_audit_creation_date 1999-09-07T12:21:05-00:00
_audit_creation_method 'WinGX routine CIF_UPDATE'
_cell_angle_alpha 90
_cell_angle_beta 102.264(2)
_cell_angle_gamma 90
_cell_formula_units_Z 4
_cell_length_a 10.7751(3)
_cell_length_b 16.2798(7)
_cell_length_c 11.6992(3)
_cell_measurement_reflns_used 9479
_cell_measurement_temperature 293(2)
_cell_measurement_theta_max 30.034
_cell_measurement_theta_min 4.076
_cell_measurement_wavelength 0.71073
_cell_volume 2005.40(12)
_computing_cell_refinement 'HKL Scalepack (Otwinowski & Minor  1997)''
_computing_data_reduction 'HKL Denzo and Scalepack (Otwinowski & Minor  1997)''
_computing_molecular_graphics 'Ortep-3 for Windows (Farrugia,  1997)''
_computing_publication_material 'WinGX publication routines (Farrugia,  1999)''
_computing_structure_refinement 'SHELXL-97 (Sheldrick, 1997)'
_computing_structure_solution 'SHELXS-97 (Sheldrick, 1997)'
_diffrn_ambient_temperature 293(2)
_diffrn_measured_fraction_theta_full 0.986
_diffrn_measured_fraction_theta_max 0.986
_diffrn_measurement_device KappaCCD
_diffrn_measurement_method CCD
_diffrn_radiation_monochromator graphite
_diffrn_radiation_probe x-ray
_diffrn_radiation_type MoK\a
_diffrn_radiation_wavelength 0.71073
_diffrn_reflns_av_R_equivalents 0.0498
_diffrn_reflns_av_sigmaI/netI 0.0488
_diffrn_reflns_limit_h_max 15
_diffrn_reflns_limit_h_min -12
_diffrn_reflns_limit_k_max 22
_diffrn_reflns_limit_k_min -13
_diffrn_reflns_limit_l_max 15
_diffrn_reflns_limit_l_min -16
_diffrn_reflns_number 16312
_diffrn_reflns_theta_full 30.03
_diffrn_reflns_theta_max 30.03
_diffrn_reflns_theta_min 4.84
_exptl_absorpt_coefficient_mu 5.734
_exptl_absorpt_correction_T_max 0.5386
_exptl_absorpt_correction_T_min 0.3897
_exptl_absorpt_correction_type multi-scan
_exptl_absorpt_process_details
;
        [c.f. r.h. blessing, acta cryst. (1995), a51, 33-38]
;
_exptl_crystal_colour colourless
_exptl_crystal_density_diffrn 1.779
_exptl_crystal_density_method 'not measured'
_exptl_crystal_description prism
_exptl_crystal_F_000 1056
_exptl_crystal_size_max 0.2
_exptl_crystal_size_mid 0.1
_exptl_crystal_size_min 0.1
_refine_diff_density_max 0.641
_refine_diff_density_min -0.763
_refine_diff_density_rms 0.102
_refine_ls_extinction_method none
_refine_ls_goodness_of_fit_ref 1.048
_refine_ls_hydrogen_treatment mixed
_refine_ls_matrix_type full
_refine_ls_number_parameters 190
_refine_ls_number_reflns 5787
_refine_ls_number_restraints 0
_refine_ls_restrained_S_all 1.048
_refine_ls_R_factor_all 0.0551
_refine_ls_R_factor_gt 0.038
_refine_ls_shift/su_max 0.001
_refine_ls_shift/su_mean 0
_refine_ls_structure_factor_coef Fsqd
_refine_ls_weighting_details 'calc w=1/[\s^2^(Fo^2^)+(0.0344P)^2^+1.1175P] where  P=(Fo^2^+2Fc^2^)/3''
_refine_ls_weighting_scheme calc
_refine_ls_wR_factor_gt 0.0826
_refine_ls_wR_factor_ref 0.0901
_reflns_number_gt 4569
_reflns_number_total 5787
_reflns_threshold_expression >2sigma(I)
_cod_data_source_file b005123n.txt
_cod_data_source_block JFN-4
_cod_original_cell_volume 2005.40(11)
_cod_original_sg_symbol_H-M P2(1)/N
_cod_database_code 7115118

loop_
_symmetry_equiv_pos_as_xyz
'x, y, z'
'-x+1/2, y+1/2, -z+1/2'
'-x, -y, -z'
'x-1/2, -y-1/2, z-1/2'

loop_
_atom_site_label
_atom_site_type_symbol
_atom_site_fract_x
_atom_site_fract_y
_atom_site_fract_z
_atom_site_U_iso_or_equiv
_atom_site_adp_type
_atom_site_occupancy
_atom_site_symmetry_multiplicity
_atom_site_calc_flag
_atom_site_refinement_flags
Se1 Se 0.06806(3) 0.146682(19) 0.90146(2) 0.03500(9) Uani 1 1 d .
Se2 Se -0.05525(3) 0.136789(19) 0.49306(2) 0.03535(9) Uani 1 1 d .
Se3 Se -0.25352(3) 0.26005(2) 0.65996(3) 0.04375(10) Uani 1 1 d .
P1 P 0.09391(7) 0.09089(4) 0.65119(6) 0.02940(15) Uani 1 1 d .
P2 P -0.07921(6) 0.20573(4) 0.65571(6) 0.02643(14) Uani 1 1 d .
P3 P 0.18405(6) 0.23767(5) 0.82563(6) 0.03042(15) Uani 1 1 d .
C1 C 0.0767(2) 0.26274(16) 0.6837(2) 0.0266(5) Uani 1 1 d .
C2 C 0.1778(2) 0.19336(16) 0.6782(2) 0.0266(5) Uani 1 1 d .
C3 C -0.0259(2) 0.11374(17) 0.7438(2) 0.0272(5) Uani 1 1 d .
C4 C 0.0654(3) 0.35522(17) 0.6434(3) 0.0373(6) Uani 1 1 d .
C5 C -0.0111(4) 0.3633(2) 0.5177(3) 0.0541(9) Uani 1 1 d .
H5A H -0.0918 0.3365 0.5109 0.081 Uiso 1 1 calc R
H5B H 0.0348 0.338 0.4651 0.081 Uiso 1 1 calc R
H5C H -0.0244 0.4203 0.4982 0.081 Uiso 1 1 calc R
C6 C 0.0010(4) 0.4023(2) 0.7295(4) 0.0582(9) Uani 1 1 d .
H6A H -0.0804 0.3783 0.7292 0.087 Uiso 1 1 calc R
H6B H -0.01 0.4588 0.7059 0.087 Uiso 1 1 calc R
H6C H 0.0532 0.3992 0.8068 0.087 Uiso 1 1 calc R
C7 C 0.1933(3) 0.3980(2) 0.6505(3) 0.0500(8) Uani 1 1 d .
H7A H 0.2433 0.3936 0.7286 0.075 Uiso 1 1 calc R
H7B H 0.1793 0.455 0.6303 0.075 Uiso 1 1 calc R
H7C H 0.2376 0.3724 0.5969 0.075 Uiso 1 1 calc R
C8 C 0.3015(3) 0.19341(19) 0.6266(2) 0.0348(6) Uani 1 1 d .
C9 C 0.2699(3) 0.2115(3) 0.4950(3) 0.0517(9) Uani 1 1 d .
H9A H 0.2311 0.2647 0.4817 0.078 Uiso 1 1 calc R
H9B H 0.2123 0.1706 0.4555 0.078 Uiso 1 1 calc R
H9C H 0.3465 0.2106 0.4655 0.078 Uiso 1 1 calc R
C10 C 0.4060(3) 0.2525(2) 0.6898(3) 0.0512(9) Uani 1 1 d .
H10A H 0.3746 0.3078 0.6822 0.077 Uiso 1 1 calc R
H10B H 0.4791 0.2482 0.6555 0.077 Uiso 1 1 calc R
H10C H 0.4292 0.2381 0.7712 0.077 Uiso 1 1 calc R
C11 C 0.3638(3) 0.1082(2) 0.6455(4) 0.0554(9) Uani 1 1 d .
H11A H 0.3045 0.0673 0.6086 0.083 Uiso 1 1 calc R
H11B H 0.3881 0.097 0.7278 0.083 Uiso 1 1 calc R
H11C H 0.4377 0.1071 0.612 0.083 Uiso 1 1 calc R
C12 C -0.1205(3) 0.04254(19) 0.7576(3) 0.0372(6) Uani 1 1 d .
C13 C -0.2014(3) 0.0676(2) 0.8453(3) 0.0493(8) Uani 1 1 d .
H13A H -0.2506 0.1153 0.8169 0.074 Uiso 1 1 calc R
H13B H -0.1468 0.0797 0.9195 0.074 Uiso 1 1 calc R
H13C H -0.2573 0.0233 0.8544 0.074 Uiso 1 1 calc R
C14 C -0.2116(3) 0.0184(2) 0.6434(3) 0.0520(9) Uani 1 1 d .
H14A H -0.2621 0.0652 0.6124 0.078 Uiso 1 1 calc R
H14B H -0.2662 -0.025 0.6584 0.078 Uiso 1 1 calc R
H14C H -0.1637 0.0001 0.5878 0.078 Uiso 1 1 calc R
C15 C -0.0430(4) -0.0341(2) 0.8036(3) 0.0547(9) Uani 1 1 d .
H15A H 0.0075 -0.0503 0.749 0.082 Uiso 1 1 calc R
H15B H -0.0996 -0.078 0.8128 0.082 Uiso 1 1 calc R
H15C H 0.0116 -0.022 0.8778 0.082 Uiso 1 1 calc R

loop_
_atom_site_aniso_label
_atom_site_aniso_U_11
_atom_site_aniso_U_22
_atom_site_aniso_U_33
_atom_site_aniso_U_23
_atom_site_aniso_U_13
_atom_site_aniso_U_12
Se1 0.03650(16) 0.04246(18) 0.02512(14) 0.00167(11) 0.00452(11) -0.00584(12)
Se2 0.03829(16) 0.03973(17) 0.02605(14) -0.00628(11) 0.00236(11) -0.00265(12)
Se3 0.02842(15) 0.0504(2) 0.05130(19) -0.00117(14) 0.00587(13) 0.01100(13)
P1 0.0305(3) 0.0246(3) 0.0338(3) -0.0014(3) 0.0082(3) 0.0015(3)
P2 0.0236(3) 0.0263(3) 0.0278(3) -0.0022(2) 0.0019(2) 0.0011(2)
P3 0.0273(3) 0.0347(4) 0.0272(3) -0.0023(3) 0.0011(3) -0.0038(3)
C1 0.0247(11) 0.0265(13) 0.0272(12) 0.0011(10) 0.0026(10) -0.0001(10)
C2 0.0233(11) 0.0282(13) 0.0280(12) 0.0015(10) 0.0053(10) -0.0008(10)
C3 0.0281(12) 0.0273(13) 0.0258(12) -0.0007(10) 0.0050(10) 0.0007(10)
C4 0.0369(14) 0.0239(14) 0.0487(17) 0.0028(11) 0.0040(13) 0.0001(11)
C5 0.060(2) 0.0365(18) 0.058(2) 0.0185(15) -0.0047(17) -0.0027(16)
C6 0.057(2) 0.0286(17) 0.090(3) -0.0166(17) 0.018(2) 0.0010(15)
C7 0.0507(19) 0.0321(17) 0.066(2) 0.0011(15) 0.0088(16) -0.0113(14)
C8 0.0303(13) 0.0390(16) 0.0380(14) -0.0001(12) 0.0136(11) -0.0016(11)
C9 0.0518(19) 0.068(3) 0.0411(17) 0.0033(16) 0.0230(15) -0.0096(17)
C10 0.0297(15) 0.058(2) 0.067(2) -0.0066(17) 0.0125(15) -0.0097(14)
C11 0.0373(17) 0.048(2) 0.086(3) 0.0041(19) 0.0240(17) 0.0120(15)
C12 0.0393(15) 0.0335(16) 0.0399(15) -0.0005(12) 0.0113(12) -0.0093(12)
C13 0.0462(17) 0.054(2) 0.0530(18) -0.0062(16) 0.0236(15) -0.0163(16)
C14 0.0521(19) 0.051(2) 0.0526(19) -0.0099(16) 0.0106(16) -0.0283(16)
C15 0.062(2) 0.0337(18) 0.071(2) 0.0137(16) 0.0203(18) -0.0032(16)

loop_
_atom_type_symbol
_atom_type_description
_atom_type_scat_dispersion_real
_atom_type_scat_dispersion_imag
_atom_type_scat_source
C C 0.0033 0.0016 'International Tables Vol C Tables 4.2.6.8 and 6.1.1.4'
H H 0 0 'International Tables Vol C Tables 4.2.6.8 and 6.1.1.4'
P P 0.1023 0.0942 'International Tables Vol C Tables 4.2.6.8 and 6.1.1.4'
Se Se -0.0929 2.2259 'International Tables Vol C Tables 4.2.6.8 and 6.1.1.4'

loop_
_geom_angle_atom_site_label_1
_geom_angle_atom_site_label_2
_geom_angle_atom_site_label_3
_geom_angle
C3 Se1 P3 91.61(8)
P2 Se2 P1 70.81(2)
C3 P1 C2 95.24(12)
C3 P1 Se2 87.22(8)
C2 P1 Se2 94.31(8)
C3 P1 P2 43.96(8)
C2 P1 P2 71.83(8)
Se2 P1 P2 54.04(2)
C3 P2 C1 98.22(11)
C3 P2 Se3 120.49(9)
C1 P2 Se3 124.10(9)
C3 P2 Se2 89.40(8)
C1 P2 Se2 97.63(8)
Se3 P2 Se2 119.52(3)
C3 P2 P1 45.51(8)
C1 P2 P1 75.27(8)
Se3 P2 P1 160.20(4)
Se2 P2 P1 55.15(2)
C1 P3 C2 50.35(11)
C1 P3 Se1 101.89(9)
C2 P3 Se1 101.42(8)
C4 C1 C2 133.0(2)
C4 C1 P3 118.15(18)
C2 C1 P3 64.88(13)
C4 C1 P2 114.16(18)
C2 C1 P2 103.75(17)
P3 C1 P2 114.17(13)
C8 C2 C1 131.4(2)
C8 C2 P3 119.27(18)
C1 C2 P3 64.77(13)
C8 C2 P1 110.48(18)
C1 C2 P1 109.14(16)
P3 C2 P1 114.76(13)
C12 C3 P2 121.67(19)
C12 C3 P1 116.72(19)
P2 C3 P1 90.53(12)
C12 C3 Se1 108.54(17)
P2 C3 Se1 109.78(13)
P1 C3 Se1 108.11(12)
C7 C4 C5 107.9(3)
C7 C4 C6 105.3(3)
C5 C4 C6 111.0(3)
C7 C4 C1 114.1(2)
C5 C4 C1 111.1(2)
C6 C4 C1 107.3(3)
C9 C8 C11 108.4(3)
C9 C8 C10 110.2(3)
C11 C8 C10 104.0(3)
C9 C8 C2 111.1(2)
C11 C8 C2 108.9(2)
C10 C8 C2 114.0(2)
C14 C12 C15 107.3(3)
C14 C12 C13 107.5(3)
C15 C12 C13 109.0(3)
C14 C12 C3 114.1(2)
C15 C12 C3 108.6(2)
C13 C12 C3 110.2(2)

loop_
_geom_bond_atom_site_label_1
_geom_bond_atom_site_label_2
_geom_bond_distance
Se1 C3 1.980(2)
Se1 P3 2.2392(8)
Se2 P2 2.2707(7)
Se2 P1 2.3023(7)
Se3 P2 2.0862(7)
P1 C3 1.890(3)
P1 C2 1.892(3)
P1 P2 2.6494(10)
P2 C3 1.839(3)
P2 C1 1.886(3)
P3 C1 1.857(2)
P3 C2 1.858(3)
C1 C4 1.574(4)
C1 C2 1.580(4)
C2 C8 1.575(4)
C3 C12 1.574(4)
C4 C7 1.531(4)
C4 C5 1.532(5)
C4 C6 1.543(5)
C8 C9 1.533(4)
C8 C11 1.536(5)
C8 C10 1.545(4)
C12 C14 1.532(4)
C12 C15 1.534(5)
C12 C13 1.536(4)
